data_5900021
_journal_name_full Strukturbericht
_journal_page_first 803
_journal_volume 2
_chemical_formula_sum 'C4 H12 O4 Si'
_chemical_name_systematic 'Tetramethyl silicate'
_symmetry_Int_Tables_number 195
_symmetry_space_group_name_H-M 'P 2 3'
_cell_angle_alpha 90
_cell_angle_beta 90
_cell_angle_gamma 90
_cell_formula_units_Z 4
_cell_length_a 9.85
_cell_length_b 9.85
_cell_length_c 9.85
_cod_data_source_file 022_tetramethyl_silicate.cif
_cod_data_source_block tetramethyl_silicate
_cod_database_code 5900021

loop_
_atom_site_label
_atom_site_type_symbol
_atom_site_symmetry_multiplicity
_atom_site_Wyckoff_symbol
_atom_site_fract_x
_atom_site_fract_y
_atom_site_fract_z
_atom_site_attached_hydrogens
Si Si 4 e 0.15 0.15 0.15 0
O1 O 4 e 0.25 0.25 0.25 0
O2 O 12 j 0.01 0.09 0.24 0
C1 C 4 e 0.32 0.32 0.32 3
C2 C 12 j -0.09 0.05 0.31 3

loop_
_citation_author_citation_id
_citation_author_ordinal
_citation_author_name
1 1 'Kitajgorodskij, A. I.'

loop_
_citation_id
_citation_coordinate_linkage
_citation_title
_citation_book_title
_citation_country
_citation_page_first
_citation_page_last
_citation_year
_citation_book_publisher
_cod_citation_special_details
1 yes ? 'Organicheskaja Kristallokhimija' USSR ? ? 1955 'Izdatel'stvo Akademii Nauk SSSR'
;

Coordinates are presented as published in this book, Kitajgorodskij's
"Organicheskaja Kristallokhimija", keyed in manually.

Saulius Gra\<zulis
;

loop_
_geom_bond_atom_site_label_1
_geom_bond_atom_site_label_2
_geom_bond_distance
Si O 1.70(7)
C O 1.25(12)

loop_
_cod_changelog_entry_id
_cod_changelog_entry_author
_cod_changelog_entry_date
_cod_changelog_entry_text
1 'Vaitkus, Antanas' 2021-05-03T15:41:16+03:00
;
 Added the '_citation_author_ordinal' data item to the CITATION_AUTHOR loop
 and updated the '_citation_author_name' data item value.
;
2 'Vaitkus, Antanas' 2024-12-10T18:36:44+02:00
;
 Updated the '_atom_site_type_symbol' data item values.
;
